data_1574684
loop_
_publ_author_name
'Li, Anze'
'Zhao, Zihao'
'Yang, Guangxin'
'Zhang, Qiang'
'Chen, Xiang'
'Yuan, Wang Zhang'

_publ_section_title
;
 Polymorphism and phase transformation tuned luminescence and mechanistic
 insights in nonconventional luminophores
;
_journal_issue 25
_journal_name_full 'Chemical Science'
_journal_page_first 11530
_journal_page_last 11538
_journal_paper_doi 10.1039/D5SC02250A
_journal_volume 16
_journal_year 2025
_chemical_formula_moiety 'C14 H34 N2, 2(Br)'
_chemical_formula_sum 'C14 H34 Br2 N2'
_chemical_formula_weight 390.25
_chemical_name_systematic 8-Br-b
_space_group_crystal_system monoclinic
_space_group_IT_number 14
_space_group_name_Hall '-P 2yn'
_space_group_name_H-M_alt 'P 1 21/n 1'
_atom_sites_solution_hydrogens geom
_audit_creation_method SHELXL-2018/3
_audit_update_record
;
2025-02-12 deposited with the CCDC.	2025-05-20 downloaded from the CCDC.
;
_cell_angle_alpha 90
_cell_angle_beta 98.999(2)
_cell_angle_gamma 90
_cell_formula_units_Z 2
_cell_length_a 5.86520(10)
_cell_length_b 12.0120(2)
_cell_length_c 13.5766(2)
_cell_measurement_reflns_used 7652
_cell_measurement_temperature 100(2)
_cell_measurement_theta_max 77.5400
_cell_measurement_theta_min 3.6600
_cell_volume 944.74(3)
_computing_structure_refinement 'SHELXL-2018/3 (Sheldrick, 2018)'
_computing_structure_solution 'SHELXT 2018/2 (Sheldrick, 2018)'
_diffrn_ambient_temperature 100(2)
_diffrn_measured_fraction_theta_full 1.000
_diffrn_measured_fraction_theta_max 0.976
_diffrn_measurement_device_type 'ROD, Synergy Custom DW system, HyPix'
_diffrn_radiation_type CuK\a
_diffrn_radiation_wavelength 1.54184
_diffrn_reflns_av_R_equivalents 0.0263
_diffrn_reflns_av_unetI/netI 0.0165
_diffrn_reflns_Laue_measured_fraction_full 1.000
_diffrn_reflns_Laue_measured_fraction_max 0.976
_diffrn_reflns_limit_h_max 7
_diffrn_reflns_limit_h_min -6
_diffrn_reflns_limit_k_max 15
_diffrn_reflns_limit_k_min -14
_diffrn_reflns_limit_l_max 15
_diffrn_reflns_limit_l_min -17
_diffrn_reflns_number 10430
_diffrn_reflns_point_group_measured_fraction_full 1.000
_diffrn_reflns_point_group_measured_fraction_max 0.976
_diffrn_reflns_theta_full 67.684
_diffrn_reflns_theta_max 77.788
_diffrn_reflns_theta_min 4.943
_exptl_absorpt_coefficient_mu 5.341
_exptl_absorpt_correction_T_max 1.00000
_exptl_absorpt_correction_T_min 0.86792
_exptl_absorpt_correction_type multi-scan
_exptl_absorpt_process_details
;
CrysAlisPro 1.171.43.90a (Rigaku Oxford Diffraction, 2023)
Empirical absorption correction using spherical harmonics,
implemented in SCALE3 ABSPACK scaling algorithm.
;
_exptl_crystal_colour colourless
_exptl_crystal_density_diffrn 1.372
_exptl_crystal_description block
_exptl_crystal_F_000 404
_exptl_crystal_size_max 0.200
_exptl_crystal_size_mid 0.180
_exptl_crystal_size_min 0.160
_refine_diff_density_max 0.436
_refine_diff_density_min -0.357
_refine_diff_density_rms 0.055
_refine_ls_extinction_method none
_refine_ls_goodness_of_fit_ref 1.035
_refine_ls_hydrogen_treatment constr
_refine_ls_matrix_type full
_refine_ls_number_parameters 85
_refine_ls_number_reflns 1961
_refine_ls_number_restraints 0
_refine_ls_restrained_S_all 1.035
_refine_ls_R_factor_all 0.0215
_refine_ls_R_factor_gt 0.0200
_refine_ls_shift/su_max 0.002
_refine_ls_shift/su_mean 0.000
_refine_ls_structure_factor_coef Fsqd
_refine_ls_weighting_details 'w=1/[\s^2^(Fo^2^)+(0.0281P)^2^+0.4987P] where P=(Fo^2^+2Fc^2^)/3'
_refine_ls_weighting_scheme calc
_refine_ls_wR_factor_gt 0.0518
_refine_ls_wR_factor_ref 0.0527
_reflns_Friedel_coverage 0.000
_reflns_number_gt 1852
_reflns_number_total 1961
_reflns_threshold_expression 'I > 2\s(I)'
_cod_data_source_file d5sc02250a2.cif
_cod_data_source_block t_CCDC2
_cod_depositor_comments 'Adding full bibliography for 1574679--1574685.cif.'
_cod_original_sg_symbol_H-M 'P 21/n'
_cod_database_code 1574684
_shelx_shelxl_version_number 2018/3
_shelx_space_group_comment
;
The symmetry employed for this shelxl refinement is uniquely defined
by the following loop, which should always be used as a source of
symmetry information in preference to the above space-group names.
They are only intended as comments.
;
_shelx_estimated_absorpt_t_min 0.415
_shelx_estimated_absorpt_t_max 0.482

loop_
_space_group_symop_operation_xyz
'x, y, z'
'-x+1/2, y+1/2, -z+1/2'
'-x, -y, -z'
'x-1/2, -y-1/2, z-1/2'

loop_
_atom_site_label
_atom_site_type_symbol
_atom_site_fract_x
_atom_site_fract_y
_atom_site_fract_z
_atom_site_U_iso_or_equiv
_atom_site_adp_type
_atom_site_occupancy
_atom_site_site_symmetry_order
_atom_site_calc_flag
_atom_site_refinement_flags_posn
_atom_site_refinement_flags_adp
_atom_site_refinement_flags_occupancy
_atom_site_disorder_assembly
_atom_site_disorder_group
C4 C 0.6191(3) 0.60215(13) 0.24236(11) 0.0185(3) Uani 1 1 d . . . . .
H4A H 0.523353 0.533879 0.235212 0.022 Uiso 1 1 calc R U . . .
H4B H 0.533100 0.660839 0.200842 0.022 Uiso 1 1 calc R U . . .
C3 C 0.8430(3) 0.57898(13) 0.20309(11) 0.0208(3) Uani 1 1 d . . . . .
H3A H 0.923910 0.515882 0.240302 0.025 Uiso 1 1 calc R U . . .
H3B H 0.944379 0.645160 0.213919 0.025 Uiso 1 1 calc R U . . .
C6 C 0.7917(3) 0.55464(14) 0.41584(12) 0.0236(3) Uani 1 1 d . . . . .
H6A H 0.718917 0.481332 0.404714 0.035 Uiso 1 1 calc R U . . .
H6B H 0.798557 0.575798 0.485951 0.035 Uiso 1 1 calc R U . . .
H6C H 0.948445 0.551635 0.399400 0.035 Uiso 1 1 calc R U . . .
C5 C 0.4195(3) 0.64806(13) 0.38265(13) 0.0214(3) Uani 1 1 d . . . . .
H5A H 0.325441 0.702194 0.340171 0.032 Uiso 1 1 calc R U . . .
H5B H 0.437617 0.672674 0.452256 0.032 Uiso 1 1 calc R U . . .
H5C H 0.343291 0.575237 0.376293 0.032 Uiso 1 1 calc R U . . .
C2 C 0.7965(3) 0.55107(13) 0.09201(11) 0.0215(3) Uani 1 1 d . . . . .
H2A H 0.683451 0.489411 0.080369 0.026 Uiso 1 1 calc R U . . .
H2B H 0.728969 0.616751 0.054106 0.026 Uiso 1 1 calc R U . . .
Br1 Br 0.70526(3) 0.65664(2) 0.66858(2) 0.02341(8) Uani 1 1 d . . . . .
C1 C 1.0191(3) 0.51719(14) 0.05480(11) 0.0223(3) Uani 1 1 d . . . . .
H1A H 1.128669 0.580395 0.064100 0.027 Uiso 1 1 calc R U . . .
H1B H 1.090239 0.454324 0.095697 0.027 Uiso 1 1 calc R U . . .
N1 N 0.6529(2) 0.63896(11) 0.35079(10) 0.0180(3) Uani 1 1 d . . . . .
C7 C 0.7655(3) 0.75083(14) 0.36295(13) 0.0249(3) Uani 1 1 d . . . . .
H7A H 0.916380 0.747469 0.340616 0.037 Uiso 1 1 calc R U . . .
H7B H 0.786096 0.772688 0.433332 0.037 Uiso 1 1 calc R U . . .
H7C H 0.667900 0.805678 0.322881 0.037 Uiso 1 1 calc R U . . .

loop_
_atom_site_aniso_label
_atom_site_aniso_U_11
_atom_site_aniso_U_22
_atom_site_aniso_U_33
_atom_site_aniso_U_23
_atom_site_aniso_U_13
_atom_site_aniso_U_12
C4 0.0174(7) 0.0218(7) 0.0162(7) -0.0011(6) 0.0025(5) 0.0006(6)
C3 0.0197(7) 0.0240(7) 0.0199(7) -0.0016(6) 0.0062(6) 0.0015(6)
C6 0.0206(7) 0.0313(8) 0.0187(7) 0.0036(6) 0.0028(6) 0.0065(6)
C5 0.0158(7) 0.0274(8) 0.0224(8) 0.0003(6) 0.0074(6) 0.0030(6)
C2 0.0210(7) 0.0251(8) 0.0188(7) -0.0004(6) 0.0048(6) 0.0014(6)
Br1 0.02512(11) 0.02151(11) 0.02335(11) -0.00378(6) 0.00307(7) -0.00179(6)
C1 0.0223(7) 0.0265(8) 0.0191(8) -0.0014(6) 0.0061(6) 0.0015(6)
N1 0.0152(6) 0.0215(6) 0.0177(6) 0.0002(5) 0.0039(5) 0.0018(5)
C7 0.0248(8) 0.0236(8) 0.0274(8) -0.0066(6) 0.0074(7) -0.0041(6)

loop_
_atom_type_symbol
_atom_type_description
_atom_type_scat_dispersion_real
_atom_type_scat_dispersion_imag
_atom_type_scat_source
C C 0.0181 0.0091 'International Tables Vol C Tables 4.2.6.8 and 6.1.1.4'
H H 0.0000 0.0000 'International Tables Vol C Tables 4.2.6.8 and 6.1.1.4'
Br Br -0.6763 1.2805 'International Tables Vol C Tables 4.2.6.8 and 6.1.1.4'
N N 0.0311 0.0180 'International Tables Vol C Tables 4.2.6.8 and 6.1.1.4'

loop_
_geom_angle_atom_site_label_1
_geom_angle_atom_site_label_2
_geom_angle_atom_site_label_3
_geom_angle
_geom_angle_site_symmetry_1
_geom_angle_site_symmetry_3
_geom_angle_publ_flag
C3 C4 N1 113.85(12) . . ?
C4 C3 C2 110.88(12) . . ?
C1 C2 C3 110.81(13) . . ?
C1 C1 C2 113.07(16) 3_765 . ?
C7 N1 C6 110.66(13) . . ?
C7 N1 C5 108.02(12) . . ?
C6 N1 C5 108.36(12) . . ?
C7 N1 C4 110.91(12) . . ?
C6 N1 C4 110.55(12) . . ?
C5 N1 C4 108.24(12) . . ?

loop_
_geom_bond_atom_site_label_1
_geom_bond_atom_site_label_2
_geom_bond_distance
_geom_bond_site_symmetry_2
_geom_bond_publ_flag
C4 C3 1.518(2) . ?
C4 N1 1.5201(19) . ?
C3 C2 1.527(2) . ?
C6 N1 1.498(2) . ?
C5 N1 1.5028(19) . ?
C2 C1 1.527(2) . ?
C1 C1 1.527(3) 3_765 ?
N1 C7 1.495(2) . ?

loop_
_geom_torsion_atom_site_label_1
_geom_torsion_atom_site_label_2
_geom_torsion_atom_site_label_3
_geom_torsion_atom_site_label_4
_geom_torsion
_geom_torsion_site_symmetry_1
_geom_torsion_site_symmetry_2
_geom_torsion_site_symmetry_3
_geom_torsion_site_symmetry_4
_geom_torsion_publ_flag
N1 C4 C3 C2 -175.71(12) . . . . ?
C4 C3 C2 C1 -174.69(13) . . . . ?
C3 C2 C1 C1 177.17(16) . . . 3_765 ?
C3 C4 N1 C7 67.13(16) . . . . ?
C3 C4 N1 C6 -56.00(16) . . . . ?
C3 C4 N1 C5 -174.54(12) . . . . ?
